data_4331435
loop_
_publ_author_name
'Teze, A.'
'Herve, G.'
'Michelon, M.'

_publ_section_title
;
 Syntheses and structures of the tungstoborate anions
;
_journal_name_full 'Inorganic Chemistry'
_journal_page_first 505
_journal_page_last 509
_journal_paper_doi 10.1021/ic961051t
_journal_volume 36
_journal_year 1997
_chemical_formula_sum 'B3 O150 W39'
_chemical_name_systematic 'H21 (B3 W39 O132) (H2 O)69'
_space_group_IT_number 176
_symmetry_space_group_name_Hall '-P 6c'
_symmetry_space_group_name_H-M 'P 63/m'
_cell_angle_alpha 90
_cell_angle_beta 90
_cell_angle_gamma 120
_cell_formula_units_Z 2
_cell_length_a 21.626
_cell_length_b 21.626
_cell_length_c 21.46
_cell_volume 8691.860
_citation_journal_id_ASTM INOCAJ
_cod_data_source_file boron_474.cif
_cod_data_source_block B3O150W39
_cod_original_cell_volume 8691.859
_cod_database_code 4331435

loop_
_symmetry_equiv_pos_as_xyz
x,y,z
x-y,x,z+1/2
-y,x-y,z
-x,-y,z+1/2
-x+y,-x,z
y,-x+y,z+1/2
-x,-y,-z
-x+y,-x,-z-1/2
y,-x+y,-z
x,y,-z-1/2
x-y,x,-z
-y,x-y,-z-1/2

loop_
_atom_site_label
_atom_site_type_symbol
_atom_site_fract_x
_atom_site_fract_y
_atom_site_fract_z
_atom_site_occupancy
_atom_site_U_iso_or_equiv
O9 O-2 0.1905 0.7045 0.6812 1 0.0
O23 O-2 0.024 0.868 0.633 1 0.0
O22 O-2 0.2608 0.8414 0.6352 1 0.0
O11 O-2 0.052 0.5955 0.6145 1 0.0
O13 O-2 0.1376 0.5648 0.6776 1 0.0
O24 O-2 0.0239 0.6502 0.5089 1 0.0
O21 O-2 0.813 0.478 0.6232 1 0.0
O10 O-2 0.051 0.825 0.75 1 0.0
O1 O-2 0.2726 0.5897 0.643 1 0.0
O28 O-2 0.143 0.475 0.523 1 0.0
O15 O-2 0.8339 0.5985 0.6885 1 0.0
O14 O-2 0.2485 0.6458 0.75 1 0.0
O4 O-2 0.058 0.613 0.75 1 0.0
O2 O-2 -0.052 0.621 0.75 1 0.0
W6 W+6 0.03384 0.51995 0.67061 1 0.0
O6 O-2 -0.0631 0.6059 0.6181 1 0.0
O19 O-2 0.017 0.746 0.5902 1 0.0
W4 W+6 0.03478 0.80095 0.66453 1 0.0
O26 O-2 0.2021 0.6418 0.5736 1 0.0
W1 W+6 0.8758 0.6733 0.75 1 0.0
W2 W+6 0.87427 0.53926 0.67246 1 0.0
W5 W+6 0.03354 0.66777 0.58667 1 0.0
O16 O-2 0.835 0.491 0.75 1 0.0
O18 O-2 0.1323 0.7352 0.5887 1 0.0
W3 W+6 0.17945 0.78208 0.66524 1 0.0
O29 O-2 0.843 0.354 0.595 1 0.0
O20 O-2 0.806 0.694 0.75 1 0.0
B1 B+3 0.027 0.667 0.75 1 0.0
O7 O-2 -0.0567 0.5056 0.6764 1 0.0
O3 O-2 0.0562 0.7092 0.6924 1 0.0
O12 O-2 0.027 0.476 0.75 1 0.0
W7 W+6 0.2265 0.63981 0.6607 1 0.0
O27 O-2 -0.073 0.468 0.513 1 0.0
O8 O-2 0.19 0.809 0.75 1 0.0
O5 O-2 -0.0619 0.7347 0.692 1 0.0
O17 O-2 0.1326 0.8382 0.6535 1 0.0
O25 O-2 0.0183 0.4509 0.6218 1 0.0
